data_1504114
loop_
_publ_author_name
'Oswald, Claire L.'
'Peterson, Justine A.'
'Lam, Hon Wai'

_publ_section_title
;
 Enantioselective copper-catalyzed reductive Michael cyclizations.
;
_journal_issue 20
_journal_name_full 'Organic letters'
_journal_page_first 4504
_journal_page_last 4507
_journal_paper_doi 10.1021/ol901560r
_journal_volume 11
_journal_year 2009
_chemical_absolute_configuration ad
_chemical_compound_source 'Claire Oswald'
_chemical_formula_moiety 'C24 H18 Cl2 O2'
_chemical_formula_sum 'C24 H18 Cl2 O2'
_chemical_formula_weight 409.28
_chemical_name_systematic
; 
 ? 
;
_space_group_IT_number 4
_symmetry_cell_setting monoclinic
_symmetry_space_group_name_Hall 'P 2yb'
_symmetry_space_group_name_H-M 'P 1 21 1'
_atom_sites_solution_hydrogens geom
_atom_sites_solution_primary direct
_atom_sites_solution_secondary difmap
_audit_creation_method SHELXL-97
_cell_angle_alpha 90.00
_cell_angle_beta 100.197(3)
_cell_angle_gamma 90.00
_cell_formula_units_Z 4
_cell_length_a 6.7970(3)
_cell_length_b 27.1487(12)
_cell_length_c 10.6266(5)
_cell_measurement_reflns_used 8130
_cell_measurement_temperature 150(2)
_cell_measurement_theta_max 26.3605
_cell_measurement_theta_min 2.4585
_cell_volume 1929.95(15)
_computing_cell_refinement Saint
_computing_data_reduction Saint
_computing_molecular_graphics Shelxp
_computing_publication_material 'Platon, encifer'
_computing_structure_refinement 'SHELXL-97 (Sheldrick, 2008)'
_computing_structure_solution 'Shelxs Sheldrick'
_diffrn_ambient_temperature 150(2)
_diffrn_measured_fraction_theta_full 0.997
_diffrn_measured_fraction_theta_max 0.997
_diffrn_measurement_device_type 'Bruker Smart Apex CCD'
_diffrn_measurement_method 'Sphere (omega scans)'
_diffrn_radiation_monochromator graphite
_diffrn_radiation_source 'fine-focus sealed tube'
_diffrn_radiation_type MoK\a
_diffrn_radiation_wavelength 0.71073
_diffrn_reflns_av_R_equivalents 0.0293
_diffrn_reflns_av_sigmaI/netI 0.0361
_diffrn_reflns_limit_h_max 8
_diffrn_reflns_limit_h_min -8
_diffrn_reflns_limit_k_max 33
_diffrn_reflns_limit_k_min -33
_diffrn_reflns_limit_l_max 13
_diffrn_reflns_limit_l_min -13
_diffrn_reflns_number 20855
_diffrn_reflns_theta_full 26.39
_diffrn_reflns_theta_max 26.39
_diffrn_reflns_theta_min 1.50
_exptl_absorpt_coefficient_mu 0.354
_exptl_absorpt_correction_T_max 0.9616
_exptl_absorpt_correction_T_min 0.8231
_exptl_absorpt_correction_type multi-scan
_exptl_absorpt_process_details 'SADABS 2007/2'
_exptl_crystal_colour colourless
_exptl_crystal_density_diffrn 1.409
_exptl_crystal_density_method 'not measured'
_exptl_crystal_description plate
_exptl_crystal_F_000 848
_exptl_crystal_recrystallization_method 'Evaporation of CH2Cl2/hexane solution'
_exptl_crystal_size_max 0.74
_exptl_crystal_size_mid 0.28
_exptl_crystal_size_min 0.11
_refine_diff_density_max 0.300
_refine_diff_density_min -0.205
_refine_diff_density_rms 0.051
_refine_ls_abs_structure_details 'Flack H D (1983), Acta Cryst. A39, 876-881'
_refine_ls_abs_structure_Flack 0.00(5)
_refine_ls_extinction_method none
_refine_ls_goodness_of_fit_ref 1.109
_refine_ls_hydrogen_treatment constr
_refine_ls_matrix_type full
_refine_ls_number_parameters 506
_refine_ls_number_reflns 7860
_refine_ls_number_restraints 1
_refine_ls_restrained_S_all 1.109
_refine_ls_R_factor_all 0.0496
_refine_ls_R_factor_gt 0.0459
_refine_ls_shift/su_max 0.002
_refine_ls_shift/su_mean 0.000
_refine_ls_structure_factor_coef Fsqd
_refine_ls_weighting_details 'calc w=1/[\s^2^(Fo^2^)+(0.0452P)^2^+0.5346P] where P=(Fo^2^+2Fc^2^)/3'
_refine_ls_weighting_scheme calc
_refine_ls_wR_factor_gt 0.1009
_refine_ls_wR_factor_ref 0.1027
_reflns_number_gt 7338
_reflns_number_total 7860
_reflns_threshold_expression >2sigma(I)
_cod_data_source_file ol901560r_si_002.cif
_cod_data_source_block hl9003
_cod_original_sg_symbol_H-M 'P 21'
_cod_database_code 1504114

loop_
_symmetry_equiv_pos_as_xyz
'x, y, z'
'-x, y+1/2, -z'

loop_
_atom_site_label
_atom_site_type_symbol
_atom_site_fract_x
_atom_site_fract_y
_atom_site_fract_z
_atom_site_U_iso_or_equiv
_atom_site_adp_type
_atom_site_occupancy
_atom_site_symmetry_multiplicity
_atom_site_calc_flag
_atom_site_refinement_flags
C2A C 0.1739(4) 1.03509(11) 0.0278(3) 0.0323(6) Uani 1 1 d .
C3A C 0.1795(4) 0.99294(11) -0.0429(3) 0.0338(6) Uani 1 1 d .
H3A H 0.1660 0.9947 -0.1333 0.041 Uiso 1 1 calc R
C4A C 0.2049(4) 0.94781(10) 0.0192(3) 0.0295(6) Uani 1 1 d .
H4A H 0.2090 0.9185 -0.0290 0.035 Uiso 1 1 calc R
C5A C 0.2245(4) 0.94536(10) 0.1518(2) 0.0258(6) Uani 1 1 d .
C6A C 0.2158(4) 0.98862(11) 0.2207(3) 0.0309(6) Uani 1 1 d .
H6A H 0.2271 0.9871 0.3110 0.037 Uiso 1 1 calc R
C7A C 0.1909(4) 1.03363(11) 0.1603(3) 0.0329(6) Uani 1 1 d .
H7A H 0.1856 1.0631 0.2079 0.039 Uiso 1 1 calc R
C8A C 0.2551(4) 0.89754(10) 0.2224(3) 0.0283(6) Uani 1 1 d .
O9A O 0.2139(3) 0.89385(8) 0.32833(19) 0.0420(5) Uani 1 1 d .
Cl1A Cl 0.14197(13) 1.09174(3) -0.05024(8) 0.0487(2) Uani 1 1 d .
Cl2A Cl 0.69437(12) 1.09180(2) 0.14372(7) 0.04055(18) Uani 1 1 d .
C10A C 0.3351(4) 0.85337(10) 0.1593(2) 0.0258(6) Uani 1 1 d .
H10A H 0.3983 0.8650 0.0866 0.031 Uiso 1 1 calc R
C11A C 0.1671(4) 0.81607(11) 0.1083(3) 0.0365(7) Uani 1 1 d .
H11A H 0.0593 0.8171 0.1599 0.044 Uiso 1 1 calc R
H11B H 0.1090 0.8229 0.0178 0.044 Uiso 1 1 calc R
C12A C 0.2735(4) 0.76715(11) 0.1220(3) 0.0322(6) Uani 1 1 d .
C13A C 0.2055(5) 0.72162(13) 0.0727(3) 0.0464(8) Uani 1 1 d .
H13A H 0.0785 0.7187 0.0190 0.056 Uiso 1 1 calc R
C14A C 0.3238(6) 0.68090(13) 0.1026(3) 0.0522(9) Uani 1 1 d .
H14A H 0.2781 0.6496 0.0694 0.063 Uiso 1 1 calc R
C15A C 0.5072(5) 0.68479(11) 0.1800(3) 0.0444(8) Uani 1 1 d .
H15A H 0.5872 0.6562 0.1994 0.053 Uiso 1 1 calc R
C16A C 0.5778(4) 0.72994(10) 0.2306(3) 0.0324(6) Uani 1 1 d .
H16A H 0.7053 0.7325 0.2837 0.039 Uiso 1 1 calc R
C17A C 0.4574(4) 0.77129(9) 0.2015(2) 0.0252(5) Uani 1 1 d .
C18A C 0.4904(4) 0.82311(9) 0.2531(2) 0.0230(5) Uani 1 1 d .
H18A H 0.4507 0.8241 0.3393 0.028 Uiso 1 1 calc R
C19A C 0.7070(4) 0.84145(9) 0.2674(2) 0.0242(5) Uani 1 1 d .
H19A H 0.7988 0.8147 0.3038 0.029 Uiso 1 1 calc R
H19B H 0.7364 0.8496 0.1818 0.029 Uiso 1 1 calc R
C20A C 0.7455(4) 0.88618(10) 0.3522(2) 0.0241(5) Uani 1 1 d .
O21A O 0.7823(3) 0.88088(7) 0.46797(17) 0.0344(5) Uani 1 1 d .
C22A C 0.7329(4) 0.93689(9) 0.2959(2) 0.0234(5) Uani 1 1 d .
C23A C 0.7359(4) 0.97694(10) 0.3800(2) 0.0276(6) Uani 1 1 d .
H23A H 0.7461 0.9712 0.4691 0.033 Uiso 1 1 calc R
C24A C 0.7240(4) 1.02476(11) 0.3339(3) 0.0321(6) Uani 1 1 d .
H24A H 0.7265 1.0520 0.3903 0.039 Uiso 1 1 calc R
C25A C 0.7084(4) 1.03180(9) 0.2035(3) 0.0276(6) Uani 1 1 d .
C26A C 0.7037(4) 0.99335(9) 0.1193(3) 0.0250(5) Uani 1 1 d .
H26A H 0.6916 0.9994 0.0302 0.030 Uiso 1 1 calc R
C27A C 0.7167(4) 0.94547(9) 0.1660(2) 0.0244(5) Uani 1 1 d .
H27A H 0.7145 0.9185 0.1087 0.029 Uiso 1 1 calc R
C2B C 0.3689(4) 0.19787(9) 0.3142(3) 0.0272(6) Uani 1 1 d .
C3B C 0.3596(4) 0.23649(10) 0.3975(3) 0.0256(5) Uani 1 1 d .
H3B H 0.3635 0.2305 0.4860 0.031 Uiso 1 1 calc R
C4B C 0.3446(4) 0.28374(9) 0.3501(2) 0.0233(5) Uani 1 1 d .
H4B H 0.3364 0.3105 0.4066 0.028 Uiso 1 1 calc R
C5B C 0.3412(4) 0.29324(9) 0.2205(2) 0.0230(5) Uani 1 1 d .
C6B C 0.3514(4) 0.25338(10) 0.1390(3) 0.0285(6) Uani 1 1 d .
H6B H 0.3493 0.2591 0.0506 0.034 Uiso 1 1 calc R
C7B C 0.3644(4) 0.20554(10) 0.1852(3) 0.0304(6) Uani 1 1 d .
H7B H 0.3701 0.1785 0.1292 0.036 Uiso 1 1 calc R
C8B C 0.3312(4) 0.34418(10) 0.1666(2) 0.0253(5) Uani 1 1 d .
O9B O 0.3034(3) 0.35031(7) 0.05093(17) 0.0353(5) Uani 1 1 d .
Cl1B Cl 0.38687(11) 0.13836(2) 0.37528(7) 0.03891(18) Uani 1 1 d .
Cl2B Cl 0.94491(14) 0.13791(3) 0.59217(10) 0.0580(2) Uani 1 1 d .
C10B C 0.3686(4) 0.38809(9) 0.2564(2) 0.0275(6) Uani 1 1 d .
H10B H 0.3341 0.3782 0.3405 0.033 Uiso 1 1 calc R
C11B C 0.2494(5) 0.43438(10) 0.2103(3) 0.0368(7) Uani 1 1 d .
H11C H 0.2291 0.4372 0.1160 0.044 Uiso 1 1 calc R
H11D H 0.1176 0.4343 0.2377 0.044 Uiso 1 1 calc R
C12B C 0.3798(5) 0.47554(11) 0.2738(3) 0.0361(7) Uani 1 1 d .
C13B C 0.3325(6) 0.52424(11) 0.2908(3) 0.0456(8) Uani 1 1 d .
H13B H 0.2015 0.5361 0.2593 0.055 Uiso 1 1 calc R
C14B C 0.4773(7) 0.55560(11) 0.3540(3) 0.0537(10) Uani 1 1 d .
H14B H 0.4460 0.5892 0.3654 0.064 Uiso 1 1 calc R
C15B C 0.6676(6) 0.53825(13) 0.4006(3) 0.0534(10) Uani 1 1 d .
H15B H 0.7661 0.5599 0.4449 0.064 Uiso 1 1 calc R
C16B C 0.7154(5) 0.48876(12) 0.3825(3) 0.0433(7) Uani 1 1 d .
H16B H 0.8456 0.4764 0.4141 0.052 Uiso 1 1 calc R
C17B C 0.5684(5) 0.45844(10) 0.3177(3) 0.0323(6) Uani 1 1 d .
C18B C 0.5892(4) 0.40487(9) 0.2794(3) 0.0297(6) Uani 1 1 d .
H18B H 0.6358 0.4045 0.1953 0.036 Uiso 1 1 calc R
C19B C 0.7324(4) 0.37355(10) 0.3725(3) 0.0331(6) Uani 1 1 d .
H19C H 0.8490 0.3939 0.4103 0.040 Uiso 1 1 calc R
H19D H 0.6645 0.3627 0.4428 0.040 Uiso 1 1 calc R
C20B C 0.8051(4) 0.32866(11) 0.3092(3) 0.0333(6) Uani 1 1 d .
O21B O 0.8349(3) 0.33150(9) 0.1990(2) 0.0491(6) Uani 1 1 d .
C22B C 0.8417(4) 0.28190(10) 0.3817(3) 0.0299(6) Uani 1 1 d .
C23B C 0.8584(4) 0.23841(11) 0.3151(3) 0.0361(7) Uani 1 1 d .
H23B H 0.8489 0.2393 0.2249 0.043 Uiso 1 1 calc R
C24B C 0.8884(4) 0.19412(11) 0.3783(3) 0.0380(7) Uani 1 1 d .
H24B H 0.8994 0.1645 0.3323 0.046 Uiso 1 1 calc R
C25B C 0.9023(4) 0.19320(11) 0.5094(3) 0.0369(7) Uani 1 1 d .
C26B C 0.8871(4) 0.23621(11) 0.5785(3) 0.0369(7) Uani 1 1 d .
H26B H 0.8986 0.2352 0.6689 0.044 Uiso 1 1 calc R
C27B C 0.8552(4) 0.28029(11) 0.5140(3) 0.0327(6) Uani 1 1 d .
H27B H 0.8423 0.3098 0.5600 0.039 Uiso 1 1 calc R

loop_
_atom_site_aniso_label
_atom_site_aniso_U_11
_atom_site_aniso_U_22
_atom_site_aniso_U_33
_atom_site_aniso_U_23
_atom_site_aniso_U_13
_atom_site_aniso_U_12
C2A 0.0217(14) 0.0345(15) 0.0401(16) 0.0098(12) 0.0034(11) 0.0014(11)
C3A 0.0298(15) 0.0440(17) 0.0265(14) 0.0065(12) 0.0022(12) 0.0086(12)
C4A 0.0270(14) 0.0371(15) 0.0240(14) 0.0020(11) 0.0037(11) 0.0078(11)
C5A 0.0168(13) 0.0371(15) 0.0240(13) 0.0023(11) 0.0056(10) 0.0055(10)
C6A 0.0244(14) 0.0442(16) 0.0246(14) -0.0028(12) 0.0053(11) 0.0006(12)
C7A 0.0228(14) 0.0367(16) 0.0376(16) -0.0074(12) 0.0012(12) -0.0021(11)
C8A 0.0237(14) 0.0386(15) 0.0241(13) 0.0047(11) 0.0079(11) 0.0106(11)
O9A 0.0525(13) 0.0524(13) 0.0261(10) 0.0108(9) 0.0205(10) 0.0244(10)
Cl1A 0.0528(5) 0.0373(4) 0.0558(5) 0.0133(4) 0.0088(4) 0.0009(4)
Cl2A 0.0530(5) 0.0243(3) 0.0472(4) 0.0059(3) 0.0167(4) 0.0029(3)
C10A 0.0228(13) 0.0383(15) 0.0180(12) 0.0055(11) 0.0083(10) 0.0076(11)
C11A 0.0238(14) 0.0603(19) 0.0248(14) -0.0012(13) 0.0024(11) 0.0011(13)
C12A 0.0292(14) 0.0491(17) 0.0213(13) -0.0046(12) 0.0123(11) -0.0093(12)
C13A 0.046(2) 0.063(2) 0.0316(16) -0.0182(15) 0.0131(14) -0.0230(16)
C14A 0.068(2) 0.044(2) 0.050(2) -0.0225(16) 0.0276(19) -0.0204(17)
C15A 0.064(2) 0.0274(15) 0.0473(19) -0.0054(13) 0.0250(17) 0.0017(14)
C16A 0.0410(16) 0.0301(14) 0.0290(14) -0.0016(11) 0.0140(12) 0.0001(12)
C17A 0.0282(13) 0.0300(14) 0.0201(12) -0.0013(10) 0.0117(10) -0.0029(11)
C18A 0.0201(12) 0.0295(13) 0.0202(12) 0.0034(10) 0.0061(10) 0.0017(10)
C19A 0.0237(13) 0.0249(13) 0.0246(13) 0.0058(10) 0.0059(10) 0.0066(10)
C20A 0.0211(13) 0.0289(13) 0.0229(13) 0.0022(10) 0.0051(10) 0.0006(10)
O21A 0.0439(12) 0.0376(11) 0.0214(10) 0.0050(8) 0.0053(8) -0.0002(9)
C22A 0.0181(12) 0.0259(12) 0.0262(13) 0.0000(10) 0.0040(10) -0.0006(10)
C23A 0.0287(14) 0.0321(14) 0.0224(13) -0.0016(11) 0.0056(11) -0.0031(11)
C24A 0.0344(16) 0.0312(14) 0.0311(15) -0.0055(11) 0.0066(12) -0.0004(12)
C25A 0.0232(13) 0.0228(13) 0.0377(15) 0.0032(11) 0.0077(11) 0.0012(10)
C26A 0.0232(13) 0.0278(13) 0.0261(13) 0.0038(10) 0.0102(11) -0.0008(10)
C27A 0.0223(13) 0.0281(14) 0.0235(13) -0.0009(10) 0.0064(10) -0.0006(10)
C2B 0.0256(14) 0.0189(12) 0.0375(15) 0.0047(10) 0.0071(11) 0.0003(10)
C3B 0.0239(14) 0.0292(14) 0.0239(13) -0.0007(11) 0.0048(10) -0.0050(10)
C4B 0.0226(13) 0.0235(12) 0.0248(13) -0.0061(10) 0.0067(10) -0.0020(10)
C5B 0.0210(13) 0.0259(13) 0.0223(13) -0.0017(10) 0.0043(10) -0.0009(10)
C6B 0.0322(15) 0.0321(14) 0.0208(13) -0.0018(11) 0.0036(11) 0.0021(11)
C7B 0.0344(15) 0.0264(13) 0.0311(15) -0.0103(11) 0.0080(12) -0.0015(11)
C8B 0.0241(13) 0.0272(13) 0.0248(14) 0.0000(10) 0.0049(10) -0.0006(10)
O9B 0.0496(13) 0.0337(11) 0.0217(10) 0.0030(8) 0.0042(9) 0.0011(9)
Cl1B 0.0484(4) 0.0214(3) 0.0484(4) 0.0050(3) 0.0124(3) 0.0011(3)
Cl2B 0.0561(5) 0.0449(5) 0.0746(6) 0.0051(5) 0.0157(4) 0.0087(4)
C10B 0.0358(15) 0.0256(13) 0.0224(13) 0.0008(11) 0.0086(11) 0.0020(11)
C11B 0.0465(17) 0.0326(14) 0.0287(15) 0.0017(11) -0.0004(12) 0.0066(13)
C12B 0.0542(19) 0.0320(15) 0.0225(14) 0.0028(11) 0.0080(13) -0.0019(13)
C13B 0.072(2) 0.0337(16) 0.0314(16) 0.0057(13) 0.0090(15) 0.0076(15)
C14B 0.099(3) 0.0194(14) 0.048(2) -0.0015(13) 0.027(2) -0.0045(16)
C15B 0.075(3) 0.0437(18) 0.046(2) -0.0184(16) 0.0242(18) -0.0366(19)
C16B 0.0461(18) 0.0479(18) 0.0388(17) -0.0022(14) 0.0155(14) -0.0073(15)
C17B 0.0446(18) 0.0288(14) 0.0274(14) -0.0032(11) 0.0166(13) -0.0074(12)
C18B 0.0408(16) 0.0268(13) 0.0249(13) -0.0051(11) 0.0147(12) -0.0067(12)
C19B 0.0290(15) 0.0402(16) 0.0296(15) -0.0085(12) 0.0037(12) -0.0046(12)
C20B 0.0239(14) 0.0482(17) 0.0277(14) -0.0101(12) 0.0046(11) -0.0021(12)
O21B 0.0573(15) 0.0571(14) 0.0380(13) -0.0010(10) 0.0227(11) 0.0140(11)
C22B 0.0167(13) 0.0379(15) 0.0358(16) -0.0107(12) 0.0067(11) -0.0029(11)
C23B 0.0226(14) 0.0488(18) 0.0375(16) -0.0138(14) 0.0073(12) 0.0025(12)
C24B 0.0281(15) 0.0374(16) 0.0496(19) -0.0167(14) 0.0097(13) -0.0016(12)
C25B 0.0234(14) 0.0380(16) 0.0490(18) -0.0036(13) 0.0057(13) 0.0024(12)
C26B 0.0260(15) 0.0481(18) 0.0366(16) -0.0074(14) 0.0056(12) 0.0024(13)
C27B 0.0217(14) 0.0417(16) 0.0355(15) -0.0137(12) 0.0073(12) -0.0020(12)

loop_
_atom_type_symbol
_atom_type_description
_atom_type_scat_dispersion_real
_atom_type_scat_dispersion_imag
_atom_type_scat_source
C C 0.0033 0.0016 'International Tables Vol C Tables 4.2.6.8 and 6.1.1.4'
H H 0.0000 0.0000 'International Tables Vol C Tables 4.2.6.8 and 6.1.1.4'
O O 0.0106 0.0060 'International Tables Vol C Tables 4.2.6.8 and 6.1.1.4'
Cl Cl 0.1484 0.1585 'International Tables Vol C Tables 4.2.6.8 and 6.1.1.4'

loop_
_geom_angle_atom_site_label_1
_geom_angle_atom_site_label_2
_geom_angle_atom_site_label_3
_geom_angle
C3A C2A C7A 121.6(3)
C3A C2A Cl1A 119.2(2)
C7A C2A Cl1A 119.2(2)
C2A C3A C4A 119.3(3)
C2A C3A H3A 120.4
C4A C3A H3A 120.4
C3A C4A C5A 120.3(3)
C3A C4A H4A 119.9
C5A C4A H4A 119.9
C6A C5A C4A 119.1(2)
C6A C5A C8A 119.0(2)
C4A C5A C8A 121.9(2)
C7A C6A C5A 121.1(2)
C7A C6A H6A 119.4
C5A C6A H6A 119.4
C6A C7A C2A 118.6(3)
C6A C7A H7A 120.7
C2A C7A H7A 120.7
O9A C8A C5A 120.2(2)
O9A C8A C10A 120.3(2)
C5A C8A C10A 119.5(2)
C8A C10A C11A 111.7(2)
C8A C10A C18A 112.9(2)
C11A C10A C18A 104.7(2)
C8A C10A H10A 109.1
C11A C10A H10A 109.1
C18A C10A H10A 109.1
C12A C11A C10A 103.3(2)
C12A C11A H11A 111.1
C10A C11A H11A 111.1
C12A C11A H11B 111.1
C10A C11A H11B 111.1
H11A C11A H11B 109.1
C17A C12A C13A 120.5(3)
C17A C12A C11A 110.7(2)
C13A C12A C11A 128.7(3)
C14A C13A C12A 119.2(3)
C14A C13A H13A 120.4
C12A C13A H13A 120.4
C15A C14A C13A 120.7(3)
C15A C14A H14A 119.6
C13A C14A H14A 119.6
C14A C15A C16A 121.0(3)
C14A C15A H15A 119.5
C16A C15A H15A 119.5
C15A C16A C17A 118.5(3)
C15A C16A H16A 120.8
C17A C16A H16A 120.8
C12A C17A C16A 120.1(3)
C12A C17A C18A 110.9(2)
C16A C17A C18A 128.8(2)
C17A C18A C19A 114.6(2)
C17A C18A C10A 102.6(2)
C19A C18A C10A 115.0(2)
C17A C18A H18A 108.1
C19A C18A H18A 108.1
C10A C18A H18A 108.1
C20A C19A C18A 112.5(2)
C20A C19A H19A 109.1
C18A C19A H19A 109.1
C20A C19A H19B 109.1
C18A C19A H19B 109.1
H19A C19A H19B 107.8
O21A C20A C22A 119.9(2)
O21A C20A C19A 119.4(2)
C22A C20A C19A 120.7(2)
C27A C22A C23A 119.6(2)
C27A C22A C20A 122.8(2)
C23A C22A C20A 117.6(2)
C24A C23A C22A 120.4(2)
C24A C23A H23A 119.8
C22A C23A H23A 119.8
C25A C24A C23A 118.2(3)
C25A C24A H24A 120.9
C23A C24A H24A 120.9
C26A C25A C24A 122.5(2)
C26A C25A Cl2A 118.7(2)
C24A C25A Cl2A 118.9(2)
C25A C26A C27A 119.1(2)
C25A C26A H26A 120.4
C27A C26A H26A 120.4
C22A C27A C26A 120.2(2)
C22A C27A H27A 119.9
C26A C27A H27A 119.9
C3B C2B C7B 121.7(2)
C3B C2B Cl1B 118.4(2)
C7B C2B Cl1B 119.9(2)
C4B C3B C2B 118.9(2)
C4B C3B H3B 120.6
C2B C3B H3B 120.6
C3B C4B C5B 121.4(2)
C3B C4B H4B 119.3
C5B C4B H4B 119.3
C6B C5B C4B 118.3(2)
C6B C5B C8B 118.9(2)
C4B C5B C8B 122.7(2)
C7B C6B C5B 120.9(2)
C7B C6B H6B 119.5
C5B C6B H6B 119.5
C2B C7B C6B 118.8(2)
C2B C7B H7B 120.6
C6B C7B H7B 120.6
O9B C8B C5B 120.1(2)
O9B C8B C10B 120.3(2)
C5B C8B C10B 119.6(2)
C8B C10B C11B 115.0(2)
C8B C10B C18B 112.4(2)
C11B C10B C18B 104.7(2)
C8B C10B H10B 108.2
C11B C10B H10B 108.2
C18B C10B H10B 108.2
C12B C11B C10B 103.2(2)
C12B C11B H11C 111.1
C10B C11B H11C 111.1
C12B C11B H11D 111.1
C10B C11B H11D 111.1
H11C C11B H11D 109.1
C17B C12B C13B 120.5(3)
C17B C12B C11B 110.0(3)
C13B C12B C11B 129.4(3)
C12B C13B C14B 119.4(3)
C12B C13B H13B 120.3
C14B C13B H13B 120.3
C13B C14B C15B 120.3(3)
C13B C14B H14B 119.8
C15B C14B H14B 119.8
C14B C15B C16B 120.1(3)
C14B C15B H15B 120.0
C16B C15B H15B 120.0
C17B C16B C15B 118.3(3)
C17B C16B H16B 120.8
C15B C16B H16B 120.8
C12B C17B C16B 121.4(3)
C12B C17B C18B 111.0(3)
C16B C17B C18B 127.5(3)
C19B C18B C17B 116.1(2)
C19B C18B C10B 115.5(2)
C17B C18B C10B 101.0(2)
C19B C18B H18B 107.9
C17B C18B H18B 107.9
C10B C18B H18B 107.9
C20B C19B C18B 112.5(2)
C20B C19B H19C 109.1
C18B C19B H19C 109.1
C20B C19B H19D 109.1
C18B C19B H19D 109.1
H19C C19B H19D 107.8
O21B C20B C22B 120.6(3)
O21B C20B C19B 119.7(3)
C22B C20B C19B 119.7(2)
C23B C22B C27B 119.3(3)
C23B C22B C20B 118.9(3)
C27B C22B C20B 121.7(2)
C24B C23B C22B 120.8(3)
C24B C23B H23B 119.6
C22B C23B H23B 119.6
C23B C24B C25B 119.1(3)
C23B C24B H24B 120.5
C25B C24B H24B 120.5
C24B C25B C26B 121.3(3)
C24B C25B Cl2B 120.1(2)
C26B C25B Cl2B 118.6(2)
C27B C26B C25B 119.1(3)
C27B C26B H26B 120.5
C25B C26B H26B 120.5
C26B C27B C22B 120.4(3)
C26B C27B H27B 119.8
C22B C27B H27B 119.8

loop_
_geom_bond_atom_site_label_1
_geom_bond_atom_site_label_2
_geom_bond_distance
C2A C3A 1.373(4)
C2A C7A 1.392(4)
C2A Cl1A 1.743(3)
C3A C4A 1.388(4)
C3A H3A 0.9500
C4A C5A 1.394(4)
C4A H4A 0.9500
C5A C6A 1.391(4)
C5A C8A 1.495(4)
C6A C7A 1.377(4)
C6A H6A 0.9500
C7A H7A 0.9500
C8A O9A 1.211(3)
C8A C10A 1.521(4)
Cl2A C25A 1.745(3)
C10A C11A 1.551(4)
C10A C18A 1.553(3)
C10A H10A 1.0000
C11A C12A 1.507(4)
C11A H11A 0.9900
C11A H11B 0.9900
C12A C17A 1.384(4)
C12A C13A 1.389(4)
C13A C14A 1.371(5)
C13A H13A 0.9500
C14A C15A 1.370(5)
C14A H14A 0.9500
C15A C16A 1.389(4)
C15A H15A 0.9500
C16A C17A 1.391(4)
C16A H16A 0.9500
C17A C18A 1.512(3)
C18A C19A 1.536(3)
C18A H18A 1.0000
C19A C20A 1.507(4)
C19A H19A 0.9900
C19A H19B 0.9900
C20A O21A 1.220(3)
C20A C22A 1.498(3)
C22A C27A 1.384(4)
C22A C23A 1.406(3)
C23A C24A 1.385(4)
C23A H23A 0.9500
C24A C25A 1.384(4)
C24A H24A 0.9500
C25A C26A 1.371(4)
C26A C27A 1.388(4)
C26A H26A 0.9500
C27A H27A 0.9500
C2B C3B 1.380(4)
C2B C7B 1.382(4)
C2B Cl1B 1.737(2)
C3B C4B 1.375(4)
C3B H3B 0.9500
C4B C5B 1.396(3)
C4B H4B 0.9500
C5B C6B 1.395(3)
C5B C8B 1.494(4)
C6B C7B 1.386(4)
C6B H6B 0.9500
C7B H7B 0.9500
C8B O9B 1.221(3)
C8B C10B 1.520(4)
Cl2B C25B 1.738(3)
C10B C11B 1.528(4)
C10B C18B 1.544(4)
C10B H10B 1.0000
C11B C12B 1.510(4)
C11B H11C 0.9900
C11B H11D 0.9900
C12B C17B 1.366(4)
C12B C13B 1.380(4)
C13B C14B 1.383(5)
C13B H13B 0.9500
C14B C15B 1.383(5)
C14B H14B 0.9500
C15B C16B 1.404(5)
C15B H15B 0.9500
C16B C17B 1.381(4)
C16B H16B 0.9500
C17B C18B 1.524(4)
C18B C19B 1.519(4)
C18B H18B 1.0000
C19B C20B 1.516(4)
C19B H19C 0.9900
C19B H19D 0.9900
C20B O21B 1.226(3)
C20B C22B 1.483(4)
C22B C23B 1.392(4)
C22B C27B 1.393(4)
C23B C24B 1.375(4)
C23B H23B 0.9500
C24B C25B 1.380(4)
C24B H24B 0.9500
C25B C26B 1.393(4)
C26B C27B 1.377(4)
C26B H26B 0.9500
C27B H27B 0.9500

loop_
_cod_related_entry_id
_cod_related_entry_database
_cod_related_entry_code
1 ChemSpider 9398624
